data_7023592
loop_
_publ_author_name
'Zou, Xiaoyan'
'Yan, Pengfei'
'Zhang, Juwen'
'Zhang, Fengming'
'Hou, Guangfeng'
'Li, Guangming'

_publ_section_title
;
 NIR luminescence and catalysis of multifarious salen type ytterbium
 complexes modulated by anions.
;
_journal_issue 36
_journal_name_full 'Dalton transactions (Cambridge, England : 2003)'
_journal_page_first 13190
_journal_page_last 13199
_journal_paper_doi 10.1039/c3dt51556g
_journal_volume 42
_journal_year 2013
_chemical_formula_moiety 'C39 H48 N4 O9 Yb, 3(Cl O4)'
_chemical_formula_sum 'C39 H48 Cl3 N4 O21 Yb'
_chemical_formula_weight 1188.20
_chemical_name_systematic
;
?
;
_space_group_IT_number 2
_symmetry_cell_setting triclinic
_symmetry_space_group_name_Hall '-P 1'
_symmetry_space_group_name_H-M 'P -1'
_atom_sites_solution_hydrogens geom
_atom_sites_solution_primary direct
_atom_sites_solution_secondary difmap
_audit_creation_method SHELXL-97
_cell_angle_alpha 61.970(12)
_cell_angle_beta 71.040(14)
_cell_angle_gamma 82.000(12)
_cell_formula_units_Z 2
_cell_length_a 13.373(5)
_cell_length_b 14.457(5)
_cell_length_c 14.548(6)
_cell_measurement_reflns_used 17917
_cell_measurement_temperature 293(2)
_cell_measurement_theta_max 27.53
_cell_measurement_theta_min 3.05
_cell_volume 2347.7(16)
_computing_cell_refinement 'RAPID-AUTO (Rigaku 1998 <i>RAPID-AUTO</i>)'
_computing_data_collection 'RAPID-AUTO (Rigaku 1998 <i>RAPID-AUTO</i>)'
_computing_data_reduction 'CrystalClear (Rigaku/MSC, 2002)'
_computing_molecular_graphics 'SHELXTL (Sheldrick, 2008)'
_computing_publication_material SHELXL-97
_computing_structure_refinement 'SHELXL-97 (Sheldrick, 2008)'
_computing_structure_solution 'SHELXS-97 (Sheldrick, 2008)'
_diffrn_ambient_temperature 293(2)
_diffrn_measured_fraction_theta_full 0.978
_diffrn_measured_fraction_theta_max 0.978
_diffrn_measurement_device_type 'Rigaku RAXIS-RAPID'
_diffrn_measurement_method '\w scan'
_diffrn_radiation_monochromator graphite
_diffrn_radiation_source 'fine-focus sealed tube'
_diffrn_radiation_type MoK\a
_diffrn_radiation_wavelength 0.71073
_diffrn_reflns_av_R_equivalents 0.0499
_diffrn_reflns_av_sigmaI/netI 0.0685
_diffrn_reflns_limit_h_max 17
_diffrn_reflns_limit_h_min -17
_diffrn_reflns_limit_k_max 18
_diffrn_reflns_limit_k_min -18
_diffrn_reflns_limit_l_max 18
_diffrn_reflns_limit_l_min -18
_diffrn_reflns_number 22844
_diffrn_reflns_theta_full 27.48
_diffrn_reflns_theta_max 27.48
_diffrn_reflns_theta_min 3.05
_diffrn_standards_decay_% 0
_diffrn_standards_interval_count 0
_diffrn_standards_interval_time 0
_diffrn_standards_number 0
_exptl_absorpt_coefficient_mu 2.247
_exptl_absorpt_correction_T_max 0.7321
_exptl_absorpt_correction_T_min 0.6192
_exptl_absorpt_correction_type multi-scan
_exptl_absorpt_process_details 'ABSCOR (Higashi, 1995)'
_exptl_crystal_colour yellow
_exptl_crystal_density_diffrn 1.681
_exptl_crystal_density_method 'not measured'
_exptl_crystal_description block
_exptl_crystal_F_000 1198
_exptl_crystal_size_max 0.24
_exptl_crystal_size_mid 0.19
_exptl_crystal_size_min 0.15
_refine_diff_density_max 1.732
_refine_diff_density_min -1.211
_refine_diff_density_rms 0.172
_refine_ls_extinction_method none
_refine_ls_goodness_of_fit_ref 1.036
_refine_ls_hydrogen_treatment mixed
_refine_ls_matrix_type full
_refine_ls_number_parameters 633
_refine_ls_number_reflns 10544
_refine_ls_number_restraints 12
_refine_ls_restrained_S_all 1.039
_refine_ls_R_factor_all 0.0819
_refine_ls_R_factor_gt 0.0600
_refine_ls_shift/su_max 0.001
_refine_ls_shift/su_mean 0.000
_refine_ls_structure_factor_coef Fsqd
_refine_ls_weighting_details 'calc w=1/[\s^2^(Fo^2^)+(0.0878P)^2^+7.7637P] where P=(Fo^2^+2Fc^2^)/3'
_refine_ls_weighting_scheme calc
_refine_ls_wR_factor_gt 0.1532
_refine_ls_wR_factor_ref 0.1670
_reflns_number_gt 8241
_reflns_number_total 10544
_reflns_threshold_expression >2sigma(I)
_cod_data_source_file c3dt51556g.txt
_cod_data_source_block zxy-1
_cod_original_cell_volume 2347.7(14)
_cod_database_code 7023592

loop_
_symmetry_equiv_pos_as_xyz
'x, y, z'
'-x, -y, -z'

loop_
_atom_site_label
_atom_site_type_symbol
_atom_site_fract_x
_atom_site_fract_y
_atom_site_fract_z
_atom_site_U_iso_or_equiv
_atom_site_adp_type
_atom_site_occupancy
_atom_site_symmetry_multiplicity
_atom_site_calc_flag
_atom_site_refinement_flags
C1 C 0.9399(5) 0.7077(5) -0.1403(5) 0.0270(13) Uani 1 1 d .
C2 C 0.9850(5) 0.6546(5) -0.0520(6) 0.0297(13) Uani 1 1 d .
C3 C 1.0893(6) 0.6334(6) -0.0691(7) 0.0424(17) Uani 1 1 d .
H3 H 1.1164 0.6002 -0.0102 0.051 Uiso 1 1 calc R
C4 C 1.1562(6) 0.6606(7) -0.1739(8) 0.050(2) Uani 1 1 d .
H4 H 1.2281 0.6469 -0.1848 0.060 Uiso 1 1 calc R
C5 C 1.1169(6) 0.7078(7) -0.2617(8) 0.051(2) Uani 1 1 d .
H5 H 1.1617 0.7244 -0.3315 0.061 Uiso 1 1 calc R
C6 C 1.0077(5) 0.7312(6) -0.2457(6) 0.0344(15) Uani 1 1 d .
C7 C 0.9694(6) 0.7782(6) -0.3366(6) 0.0401(17) Uani 1 1 d .
H7 H 1.0173 0.7896 -0.4039 0.048 Uiso 1 1 calc R
C8 C 0.8353(8) 0.8547(7) -0.4295(7) 0.0487(19) Uani 1 1 d .
H8A H 0.7740 0.8156 -0.4149 0.058 Uiso 1 1 calc R
H8B H 0.8900 0.8507 -0.4905 0.058 Uiso 1 1 calc R
C9 C 0.8053(8) 0.9703(7) -0.4608(7) 0.055(2) Uani 1 1 d .
H9A H 0.8437 0.9979 -0.4326 0.066 Uiso 1 1 calc R
H9B H 0.8281 1.0099 -0.5397 0.066 Uiso 1 1 calc R
C10 C 0.6885(8) 0.9881(7) -0.4195(7) 0.056(2) Uani 1 1 d .
H10A H 0.6777 1.0618 -0.4384 0.067 Uiso 1 1 calc R
H10B H 0.6506 0.9702 -0.4558 0.067 Uiso 1 1 calc R
C11 C 0.5554(7) 0.8766(6) -0.2577(8) 0.047(2) Uani 1 1 d .
H11 H 0.5208 0.8784 -0.3045 0.056 Uiso 1 1 calc R
C12 C 0.5053(6) 0.8197(6) -0.1451(7) 0.0403(17) Uani 1 1 d .
C13 C 0.4028(7) 0.7739(7) -0.1098(9) 0.053(2) Uani 1 1 d .
H13 H 0.3726 0.7802 -0.1617 0.064 Uiso 1 1 calc R
C14 C 0.3497(7) 0.7224(7) -0.0040(10) 0.060(3) Uani 1 1 d .
H14 H 0.2838 0.6925 0.0168 0.073 Uiso 1 1 calc R
C15 C 0.3926(6) 0.7133(6) 0.0751(8) 0.048(2) Uani 1 1 d .
H15 H 0.3547 0.6781 0.1485 0.058 Uiso 1 1 calc R
C16 C 0.4913(5) 0.7563(5) 0.0455(6) 0.0351(15) Uani 1 1 d .
C17 C 0.5523(5) 0.8076(5) -0.0649(6) 0.0335(15) Uani 1 1 d .
C18 C 0.4776(7) 0.7277(8) 0.2262(7) 0.059(2) Uani 1 1 d .
H18A H 0.4184 0.7738 0.2235 0.089 Uiso 1 1 calc R
H18B H 0.5199 0.7387 0.2624 0.089 Uiso 1 1 calc R
H18C H 0.4526 0.6563 0.2654 0.089 Uiso 1 1 calc R
C19 C 0.9462(6) 0.5711(6) 0.1420(6) 0.0384(16) Uani 1 1 d .
H19A H 0.9773 0.5079 0.1397 0.058 Uiso 1 1 calc R
H19B H 0.8871 0.5535 0.2067 0.058 Uiso 1 1 calc R
H19C H 0.9978 0.6105 0.1428 0.058 Uiso 1 1 calc R
C20 C 0.6436(5) 0.5358(5) 0.2449(6) 0.0313(14) Uani 1 1 d .
C21 C 0.6129(5) 0.5195(5) 0.1686(6) 0.0334(14) Uani 1 1 d .
C22 C 0.5451(6) 0.4379(6) 0.2023(8) 0.0474(19) Uani 1 1 d .
H22 H 0.5232 0.4313 0.1511 0.057 Uiso 1 1 calc R
C23 C 0.5096(8) 0.3658(7) 0.3114(9) 0.062(3) Uani 1 1 d .
H23 H 0.4633 0.3120 0.3331 0.074 Uiso 1 1 calc R
C24 C 0.5424(7) 0.3737(7) 0.3867(8) 0.055(2) Uani 1 1 d .
H24 H 0.5212 0.3231 0.4591 0.066 Uiso 1 1 calc R
C25 C 0.6086(6) 0.4582(6) 0.3562(6) 0.0384(16) Uani 1 1 d .
C26 C 0.6423(6) 0.4627(6) 0.4363(6) 0.0428(17) Uani 1 1 d .
H26 H 0.6228 0.4071 0.5061 0.051 Uiso 1 1 calc R
C27 C 0.7366(7) 0.5377(7) 0.5056(6) 0.050(2) Uani 1 1 d .
H27A H 0.7129 0.4736 0.5726 0.060 Uiso 1 1 calc R
H27B H 0.7062 0.5962 0.5202 0.060 Uiso 1 1 calc R
C28 C 0.8572(7) 0.5459(7) 0.4712(6) 0.0469(19) Uani 1 1 d .
H28A H 0.8812 0.5010 0.5343 0.056 Uiso 1 1 calc R
H28B H 0.8865 0.5194 0.4179 0.056 Uiso 1 1 calc R
C29 C 0.9010(7) 0.6551(7) 0.4231(7) 0.0481(19) Uani 1 1 d .
H29A H 0.8528 0.6926 0.4595 0.058 Uiso 1 1 calc R
H29B H 0.9681 0.6502 0.4373 0.058 Uiso 1 1 calc R
C30 C 1.0071(6) 0.7531(6) 0.2372(6) 0.0367(16) Uani 1 1 d .
H30 H 1.0645 0.7408 0.2642 0.044 Uiso 1 1 calc R
C31 C 1.0263(5) 0.8125(5) 0.1235(6) 0.0337(15) Uani 1 1 d .
C32 C 1.1283(6) 0.8563(6) 0.0582(7) 0.0438(18) Uani 1 1 d .
H32 H 1.1809 0.8453 0.0911 0.053 Uiso 1 1 calc R
C33 C 1.1507(6) 0.9136(7) -0.0507(8) 0.048(2) Uani 1 1 d .
H33 H 1.2179 0.9430 -0.0920 0.058 Uiso 1 1 calc R
C34 C 1.0741(6) 0.9290(6) -0.1016(7) 0.0427(17) Uani 1 1 d .
H34 H 1.0901 0.9679 -0.1769 0.051 Uiso 1 1 calc R
C35 C 0.9751(5) 0.8869(5) -0.0405(6) 0.0307(14) Uani 1 1 d .
C36 C 0.9459(5) 0.8265(5) 0.0734(6) 0.0283(13) Uani 1 1 d .
C37 C 0.9065(8) 0.9650(6) -0.1944(6) 0.049(2) Uani 1 1 d .
H37A H 0.9288 1.0326 -0.2102 0.074 Uiso 1 1 calc R
H37B H 0.8410 0.9714 -0.2104 0.074 Uiso 1 1 calc R
H37C H 0.9594 0.9382 -0.2383 0.074 Uiso 1 1 calc R
C38 C 0.6386(7) 0.5765(6) -0.0220(7) 0.0445(18) Uani 1 1 d .
H38A H 0.6613 0.5080 -0.0143 0.067 Uiso 1 1 calc R
H38B H 0.6779 0.6285 -0.0921 0.067 Uiso 1 1 calc R
H38C H 0.5646 0.5831 -0.0158 0.067 Uiso 1 1 calc R
C39 C 0.6101(9) 0.9798(9) 0.0517(12) 0.085(4) Uani 1 1 d D
H39A H 0.6057 0.9942 -0.0184 0.128 Uiso 1 1 calc R
H39B H 0.6351 1.0414 0.0472 0.128 Uiso 1 1 calc R
H39C H 0.5414 0.9600 0.1042 0.128 Uiso 1 1 calc R
Cl1 Cl 0.20786(15) 0.79705(15) 0.37925(16) 0.0436(4) Uani 1 1 d .
Cl2 Cl 0.16778(17) 0.47078(16) 0.26280(16) 0.0467(4) Uani 1 1 d .
Cl3 Cl 0.3413(2) 0.12620(19) 0.63555(19) 0.0615(6) Uani 1 1 d .
N1 N 0.8731(5) 0.8070(5) -0.3343(5) 0.0384(14) Uani 1 1 d D
H101 H 0.828(6) 0.785(7) -0.267(3) 0.058 Uiso 1 1 d D
N2 N 0.6448(6) 0.9266(5) -0.3022(6) 0.0428(15) Uani 1 1 d D
H201 H 0.671(7) 0.927(8) -0.253(6) 0.064 Uiso 1 1 d D
N3 N 0.6983(5) 0.5380(5) 0.4205(5) 0.0400(14) Uani 1 1 d D
H301 H 0.701(8) 0.592(5) 0.355(4) 0.060 Uiso 1 1 d D
N4 N 0.9170(5) 0.7148(5) 0.3065(5) 0.0376(13) Uani 1 1 d D
H401 H 0.854(4) 0.730(7) 0.294(8) 0.056 Uiso 1 1 d D
O1 O 0.8405(3) 0.7342(3) -0.1215(4) 0.0259(9) Uani 1 1 d .
O2 O 0.9105(4) 0.6330(4) 0.0473(4) 0.0329(10) Uani 1 1 d .
O3 O 0.6480(3) 0.8420(4) -0.0914(4) 0.0298(9) Uani 1 1 d .
O4 O 0.5407(4) 0.7491(4) 0.1167(4) 0.0382(11) Uani 1 1 d .
O5 O 0.7005(4) 0.6158(3) 0.2136(4) 0.0289(9) Uani 1 1 d .
O6 O 0.6570(4) 0.5918(4) 0.0629(4) 0.0314(10) Uani 1 1 d .
O7 O 0.8525(3) 0.7856(3) 0.1275(4) 0.0271(9) Uani 1 1 d .
O8 O 0.8923(4) 0.8955(4) -0.0827(4) 0.0345(10) Uani 1 1 d .
O9 O 0.6808(5) 0.8974(4) 0.0839(5) 0.0489(15) Uani 1 1 d D
H91 H 0.719(6) 0.920(4) 0.105(8) 0.073 Uiso 1 1 d D
O10 O 0.2465(8) 0.7514(7) 0.4688(8) 0.107(3) Uani 1 1 d .
O11 O 0.2735(6) 0.8848(6) 0.2978(7) 0.079(2) Uani 1 1 d .
O12 O 0.1045(6) 0.8332(6) 0.4071(6) 0.079(2) Uani 1 1 d .
O13 O 0.2120(6) 0.7269(7) 0.3368(8) 0.086(3) Uani 1 1 d .
O14 O 0.1769(9) 0.5686(6) 0.2561(7) 0.105(3) Uani 1 1 d .
O15 O 0.2456(8) 0.4043(8) 0.2996(9) 0.105(3) Uani 1 1 d .
O16 O 0.1699(6) 0.4794(8) 0.1613(6) 0.082(3) Uani 1 1 d .
O17 O 0.0695(7) 0.4247(7) 0.3390(6) 0.082(2) Uani 1 1 d .
O18 O 0.3621(14) 0.0486(11) 0.7203(14) 0.182(6) Uani 1 1 d .
O19 O 0.2367(11) 0.0987(11) 0.6465(12) 0.149(5) Uani 1 1 d .
O20 O 0.3909(13) 0.1450(12) 0.5377(12) 0.167(5) Uani 1 1 d U
O21 O 0.3288(9) 0.2179(9) 0.6519(10) 0.117(4) Uani 1 1 d .
Yb1 Yb 0.74814(2) 0.75376(2) 0.03758(3) 0.03207(11) Uani 1 1 d .

loop_
_atom_site_aniso_label
_atom_site_aniso_U_11
_atom_site_aniso_U_22
_atom_site_aniso_U_33
_atom_site_aniso_U_23
_atom_site_aniso_U_13
_atom_site_aniso_U_12
C1 0.026(3) 0.024(3) 0.034(4) -0.018(3) -0.006(3) 0.001(2)
C2 0.029(3) 0.031(3) 0.036(4) -0.021(3) -0.012(3) 0.006(3)
C3 0.035(4) 0.050(4) 0.051(5) -0.029(4) -0.018(4) 0.012(3)
C4 0.024(3) 0.060(5) 0.072(6) -0.039(5) -0.009(4) 0.007(3)
C5 0.037(4) 0.056(5) 0.050(5) -0.028(4) 0.006(4) 0.001(4)
C6 0.031(3) 0.038(4) 0.034(4) -0.022(3) -0.001(3) -0.002(3)
C7 0.048(4) 0.039(4) 0.030(4) -0.022(3) 0.002(3) 0.001(3)
C8 0.063(5) 0.053(5) 0.036(4) -0.024(4) -0.018(4) 0.005(4)
C9 0.091(7) 0.042(4) 0.029(4) -0.010(4) -0.022(4) -0.004(4)
C10 0.081(7) 0.051(5) 0.043(5) -0.019(4) -0.034(5) 0.013(5)
C11 0.056(5) 0.050(4) 0.064(6) -0.040(4) -0.043(5) 0.024(4)
C12 0.040(4) 0.038(4) 0.058(5) -0.029(4) -0.029(4) 0.013(3)
C13 0.043(5) 0.057(5) 0.089(7) -0.044(5) -0.044(5) 0.013(4)
C14 0.034(4) 0.051(5) 0.107(9) -0.041(6) -0.027(5) 0.001(4)
C15 0.026(4) 0.041(4) 0.072(6) -0.029(4) -0.006(4) 0.003(3)
C16 0.024(3) 0.036(4) 0.049(4) -0.024(3) -0.009(3) 0.006(3)
C17 0.031(3) 0.030(3) 0.050(4) -0.026(3) -0.014(3) 0.008(3)
C18 0.037(4) 0.081(6) 0.039(5) -0.027(5) 0.009(4) 0.010(4)
C19 0.048(4) 0.034(4) 0.038(4) -0.016(3) -0.026(3) 0.019(3)
C20 0.022(3) 0.034(3) 0.035(4) -0.015(3) -0.008(3) 0.006(3)
C21 0.031(3) 0.031(3) 0.035(4) -0.014(3) -0.009(3) 0.001(3)
C22 0.040(4) 0.047(4) 0.058(5) -0.024(4) -0.013(4) -0.010(3)
C23 0.058(5) 0.047(5) 0.071(7) -0.017(5) -0.011(5) -0.029(4)
C24 0.053(5) 0.042(4) 0.046(5) -0.003(4) -0.006(4) -0.015(4)
C25 0.033(4) 0.033(3) 0.032(4) -0.004(3) -0.004(3) -0.007(3)
C26 0.045(4) 0.039(4) 0.026(4) -0.002(3) -0.009(3) 0.002(3)
C27 0.061(5) 0.058(5) 0.025(4) -0.014(4) -0.012(4) 0.002(4)
C28 0.061(5) 0.055(5) 0.030(4) -0.023(4) -0.023(4) 0.020(4)
C29 0.057(5) 0.061(5) 0.034(4) -0.021(4) -0.023(4) 0.000(4)
C30 0.036(4) 0.039(4) 0.048(4) -0.025(3) -0.024(3) 0.007(3)
C31 0.028(3) 0.036(3) 0.046(4) -0.024(3) -0.015(3) 0.005(3)
C32 0.027(3) 0.046(4) 0.061(5) -0.025(4) -0.012(3) -0.003(3)
C33 0.028(4) 0.047(4) 0.058(5) -0.019(4) -0.002(4) -0.008(3)
C34 0.040(4) 0.032(4) 0.041(4) -0.012(3) 0.002(3) -0.007(3)
C35 0.034(3) 0.025(3) 0.034(4) -0.014(3) -0.010(3) 0.001(3)
C36 0.029(3) 0.024(3) 0.033(4) -0.014(3) -0.009(3) 0.002(2)
C37 0.071(6) 0.039(4) 0.027(4) -0.001(3) -0.018(4) -0.012(4)
C38 0.053(5) 0.046(4) 0.048(5) -0.035(4) -0.014(4) 0.006(4)
C39 0.077(7) 0.078(7) 0.157(13) -0.080(8) -0.084(9) 0.056(6)
Cl1 0.0457(10) 0.0453(10) 0.0417(10) -0.0221(9) -0.0147(8) 0.0083(8)
Cl2 0.0570(12) 0.0519(11) 0.0356(10) -0.0213(9) -0.0188(9) 0.0055(9)
Cl3 0.0719(15) 0.0588(13) 0.0346(11) -0.0093(10) -0.0095(10) -0.0015(11)
N1 0.049(4) 0.042(3) 0.024(3) -0.017(3) -0.010(3) 0.004(3)
N2 0.051(4) 0.050(4) 0.041(4) -0.026(3) -0.024(3) 0.010(3)
N3 0.048(4) 0.040(3) 0.024(3) -0.006(3) -0.015(3) 0.001(3)
N4 0.044(4) 0.042(3) 0.031(3) -0.016(3) -0.020(3) 0.006(3)
O1 0.019(2) 0.035(2) 0.027(2) -0.019(2) -0.0063(17) 0.0060(17)
O2 0.030(2) 0.042(3) 0.032(3) -0.022(2) -0.013(2) 0.012(2)
O3 0.022(2) 0.033(2) 0.031(3) -0.013(2) -0.0084(19) 0.0023(18)
O4 0.025(2) 0.050(3) 0.032(3) -0.019(2) 0.000(2) 0.003(2)
O5 0.031(2) 0.027(2) 0.024(2) -0.0061(19) -0.0079(19) -0.0048(18)
O6 0.031(2) 0.036(2) 0.031(3) -0.018(2) -0.010(2) -0.002(2)
O7 0.027(2) 0.029(2) 0.025(2) -0.0112(19) -0.0089(18) -0.0011(18)
O8 0.044(3) 0.031(2) 0.023(2) -0.004(2) -0.012(2) -0.009(2)
O9 0.054(3) 0.048(3) 0.078(4) -0.047(3) -0.042(3) 0.025(3)
O10 0.138(9) 0.097(7) 0.102(8) -0.041(6) -0.077(7) 0.034(6)
O11 0.069(5) 0.071(5) 0.088(6) -0.033(4) -0.016(4) 0.000(4)
O12 0.067(5) 0.089(5) 0.043(4) -0.019(4) 0.003(3) 0.027(4)
O13 0.070(5) 0.111(6) 0.119(7) -0.087(6) -0.023(5) 0.000(4)
O14 0.153(9) 0.060(5) 0.073(6) -0.026(4) 0.006(6) -0.029(5)
O15 0.091(6) 0.108(7) 0.112(8) -0.037(6) -0.062(6) 0.038(5)
O16 0.063(4) 0.150(8) 0.048(4) -0.060(5) -0.025(3) 0.041(5)
O17 0.084(5) 0.105(6) 0.061(5) -0.046(5) -0.004(4) -0.026(5)
O18 0.203(16) 0.121(10) 0.162(14) -0.005(10) -0.080(12) 0.019(10)
O19 0.147(11) 0.156(11) 0.144(12) -0.061(10) -0.039(9) -0.037(9)
O20 0.209(10) 0.171(9) 0.146(9) -0.105(7) -0.010(7) -0.054(7)
O21 0.123(8) 0.135(9) 0.139(10) -0.095(8) -0.060(8) 0.041(7)
Yb1 0.03220(17) 0.03358(17) 0.02918(17) -0.01418(13) -0.00794(12) 0.00121(11)

loop_
_atom_type_symbol
_atom_type_description
_atom_type_scat_dispersion_real
_atom_type_scat_dispersion_imag
_atom_type_scat_source
C C 0.0033 0.0016 'International Tables Vol C Tables 4.2.6.8 and 6.1.1.4'
H H 0.0000 0.0000 'International Tables Vol C Tables 4.2.6.8 and 6.1.1.4'
N N 0.0061 0.0033 'International Tables Vol C Tables 4.2.6.8 and 6.1.1.4'
O O 0.0106 0.0060 'International Tables Vol C Tables 4.2.6.8 and 6.1.1.4'
Yb Yb -0.3850 5.5486 'International Tables Vol C Tables 4.2.6.8 and 6.1.1.4'
Cl Cl 0.1484 0.1585 'International Tables Vol C Tables 4.2.6.8 and 6.1.1.4'

loop_
_geom_angle_atom_site_label_1
_geom_angle_atom_site_label_2
_geom_angle_atom_site_label_3
_geom_angle
O1 C1 C6 122.9(6)
O1 C1 C2 120.1(6)
C6 C1 C2 117.0(6)
C3 C2 O2 126.5(6)
C3 C2 C1 121.8(7)
O2 C2 C1 111.7(5)
C2 C3 C4 120.7(7)
C2 C3 H3 119.7
C4 C3 H3 119.7
C5 C4 C3 120.3(7)
C5 C4 H4 119.8
C3 C4 H4 119.8
C4 C5 C6 120.0(8)
C4 C5 H5 120.0
C6 C5 H5 120.0
C7 C6 C1 121.1(6)
C7 C6 C5 118.8(7)
C1 C6 C5 120.1(7)
N1 C7 C6 125.3(7)
N1 C7 H7 117.4
C6 C7 H7 117.4
N1 C8 C9 112.4(6)
N1 C8 H8A 109.1
C9 C8 H8A 109.1
N1 C8 H8B 109.1
C9 C8 H8B 109.1
H8A C8 H8B 107.9
C10 C9 C8 114.7(8)
C10 C9 H9A 108.6
C8 C9 H9A 108.6
C10 C9 H9B 108.6
C8 C9 H9B 108.6
H9A C9 H9B 107.6
N2 C10 C9 113.0(7)
N2 C10 H10A 109.0
C9 C10 H10A 109.0
N2 C10 H10B 109.0
C9 C10 H10B 109.0
H10A C10 H10B 107.8
N2 C11 C12 126.4(7)
N2 C11 H11 116.8
C12 C11 H11 116.8
C11 C12 C17 122.2(7)
C11 C12 C13 118.9(7)
C17 C12 C13 118.9(8)
C14 C13 C12 121.6(8)
C14 C13 H13 119.2
C12 C13 H13 119.2
C13 C14 C15 120.3(8)
C13 C14 H14 119.9
C15 C14 H14 119.9
C16 C15 C14 120.6(9)
C16 C15 H15 119.7
C14 C15 H15 119.7
O4 C16 C15 124.8(7)
O4 C16 C17 113.9(6)
C15 C16 C17 121.3(7)
O3 C17 C16 120.7(6)
O3 C17 C12 122.1(7)
C16 C17 C12 117.3(7)
O4 C18 H18A 109.5
O4 C18 H18B 109.5
H18A C18 H18B 109.5
O4 C18 H18C 109.5
H18A C18 H18C 109.5
H18B C18 H18C 109.5
O2 C19 H19A 109.5
O2 C19 H19B 109.5
H19A C19 H19B 109.5
O2 C19 H19C 109.5
H19A C19 H19C 109.5
H19B C19 H19C 109.5
O5 C20 C21 120.8(6)
O5 C20 C25 122.8(6)
C21 C20 C25 116.4(6)
O6 C21 C22 125.7(7)
O6 C21 C20 112.9(6)
C22 C21 C20 121.4(7)
C21 C22 C23 120.8(8)
C21 C22 H22 119.6
C23 C22 H22 119.6
C24 C23 C22 120.1(7)
C24 C23 H23 120.0
C22 C23 H23 120.0
C23 C24 C25 120.9(8)
C23 C24 H24 119.6
C25 C24 H24 119.6
C26 C25 C24 119.1(7)
C26 C25 C20 120.5(6)
C24 C25 C20 120.3(7)
N3 C26 C25 125.3(7)
N3 C26 H26 117.3
C25 C26 H26 117.3
N3 C27 C28 111.9(6)
N3 C27 H27A 109.2
C28 C27 H27A 109.2
N3 C27 H27B 109.2
C28 C27 H27B 109.2
H27A C27 H27B 107.9
C29 C28 C27 114.9(7)
C29 C28 H28A 108.5
C27 C28 H28A 108.5
C29 C28 H28B 108.5
C27 C28 H28B 108.5
H28A C28 H28B 107.5
N4 C29 C28 113.6(6)
N4 C29 H29A 108.8
C28 C29 H29A 108.8
N4 C29 H29B 108.8
C28 C29 H29B 108.8
H29A C29 H29B 107.7
N4 C30 C31 125.3(6)
N4 C30 H30 117.4
C31 C30 H30 117.4
C30 C31 C32 118.9(7)
C30 C31 C36 121.4(6)
C32 C31 C36 119.7(7)
C33 C32 C31 121.2(7)
C33 C32 H32 119.4
C31 C32 H32 119.4
C32 C33 C34 120.3(7)
C32 C33 H33 119.8
C34 C33 H33 119.8
C35 C34 C33 119.7(8)
C35 C34 H34 120.1
C33 C34 H34 120.1
C34 C35 O8 124.8(7)
C34 C35 C36 123.1(7)
O8 C35 C36 112.0(6)
O7 C36 C35 121.1(6)
O7 C36 C31 123.0(6)
C35 C36 C31 115.9(6)
O8 C37 H37A 109.5
O8 C37 H37B 109.5
H37A C37 H37B 109.5
O8 C37 H37C 109.5
H37A C37 H37C 109.5
H37B C37 H37C 109.5
O6 C38 H38A 109.5
O6 C38 H38B 109.5
H38A C38 H38B 109.5
O6 C38 H38C 109.5
H38A C38 H38C 109.5
H38B C38 H38C 109.5
O9 C39 H39A 109.5
O9 C39 H39B 109.5
H39A C39 H39B 109.5
O9 C39 H39C 109.5
H39A C39 H39C 109.5
H39B C39 H39C 109.5
O10 Cl1 O13 110.9(6)
O10 Cl1 O12 110.6(6)
O13 Cl1 O12 111.3(5)
O10 Cl1 O11 107.7(6)
O13 Cl1 O11 108.3(5)
O12 Cl1 O11 107.9(5)
O15 Cl2 O14 111.7(7)
O15 Cl2 O16 109.9(6)
O14 Cl2 O16 111.3(6)
O15 Cl2 O17 107.2(6)
O14 Cl2 O17 108.6(6)
O16 Cl2 O17 107.9(5)
O20 Cl3 O18 124.0(12)
O20 Cl3 O21 112.7(8)
O18 Cl3 O21 107.7(10)
O20 Cl3 O19 102.1(9)
O18 Cl3 O19 102.4(10)
O21 Cl3 O19 105.8(8)
C7 N1 C8 124.1(7)
C7 N1 H101 113(6)
C8 N1 H101 122(6)
C11 N2 C10 122.8(7)
C11 N2 H201 112(7)
C10 N2 H201 124(7)
C26 N3 C27 123.8(7)
C26 N3 H301 109(6)
C27 N3 H301 127(6)
C30 N4 C29 123.2(6)
C30 N4 H401 127(6)
C29 N4 H401 109(6)
C1 O1 Yb1 121.3(4)
C2 O2 C19 115.8(5)
C2 O2 Yb1 114.8(4)
C19 O2 Yb1 126.4(4)
C17 O3 Yb1 118.4(4)
C16 O4 C18 118.6(6)
C16 O4 Yb1 112.6(4)
C18 O4 Yb1 128.3(5)
C20 O5 Yb1 125.2(4)
C21 O6 C38 117.3(5)
C21 O6 Yb1 115.7(4)
C38 O6 Yb1 126.7(4)
C36 O7 Yb1 120.0(4)
C35 O8 C37 117.8(6)
C35 O8 Yb1 115.5(4)
C37 O8 Yb1 125.1(4)
C39 O9 Yb1 135.1(6)
C39 O9 H91 103.3(13)
Yb1 O9 H91 118(3)
O5 Yb1 O1 124.49(16)
O5 Yb1 O7 76.27(15)
O1 Yb1 O7 117.17(14)
O5 Yb1 O3 130.62(15)
O1 Yb1 O3 72.61(15)
O7 Yb1 O3 142.39(15)
O5 Yb1 O9 98.0(2)
O1 Yb1 O9 137.41(19)
O7 Yb1 O9 67.32(16)
O3 Yb1 O9 81.50(17)
O5 Yb1 O8 138.26(15)
O1 Yb1 O8 70.91(15)
O7 Yb1 O8 63.18(15)
O3 Yb1 O8 89.94(15)
O9 Yb1 O8 75.9(2)
O5 Yb1 O2 75.03(16)
O1 Yb1 O2 63.18(14)
O7 Yb1 O2 69.77(14)
O3 Yb1 O2 135.34(15)
O9 Yb1 O2 136.92(16)
O8 Yb1 O2 81.84(16)
O5 Yb1 O6 63.82(15)
O1 Yb1 O6 75.82(15)
O7 Yb1 O6 136.32(15)
O3 Yb1 O6 80.49(15)
O9 Yb1 O6 132.83(18)
O8 Yb1 O6 146.73(15)
O2 Yb1 O6 82.93(15)
O5 Yb1 O4 71.79(16)
O1 Yb1 O4 124.17(15)
O7 Yb1 O4 118.63(15)
O3 Yb1 O4 62.60(16)
O9 Yb1 O4 67.15(18)
O8 Yb1 O4 136.18(16)
O2 Yb1 O4 141.81(16)
O6 Yb1 O4 65.82(15)

loop_
_geom_bond_atom_site_label_1
_geom_bond_atom_site_label_2
_geom_bond_distance
C1 O1 1.307(7)
C1 C6 1.408(9)
C1 C2 1.433(9)
C2 C3 1.352(10)
C2 O2 1.380(8)
C3 C4 1.388(12)
C3 H3 0.9300
C4 C5 1.376(13)
C4 H4 0.9300
C5 C6 1.419(11)
C5 H5 0.9300
C6 C7 1.404(11)
C7 N1 1.293(10)
C7 H7 0.9300
C8 N1 1.451(10)
C8 C9 1.542(12)
C8 H8A 0.9700
C8 H8B 0.9700
C9 C10 1.512(14)
C9 H9A 0.9700
C9 H9B 0.9700
C10 N2 1.455(11)
C10 H10A 0.9700
C10 H10B 0.9700
C11 N2 1.291(11)
C11 C12 1.408(13)
C11 H11 0.9300
C12 C17 1.430(10)
C12 C13 1.433(11)
C13 C14 1.337(15)
C13 H13 0.9300
C14 C15 1.392(14)
C14 H14 0.9300
C15 C16 1.386(10)
C15 H15 0.9300
C16 O4 1.358(9)
C16 C17 1.412(11)
C17 O3 1.308(8)
C18 O4 1.442(9)
C18 H18A 0.9600
C18 H18B 0.9600
C18 H18C 0.9600
C19 O2 1.441(8)
C19 H19A 0.9600
C19 H19B 0.9600
C19 H19C 0.9600
C20 O5 1.285(8)
C20 C21 1.422(10)
C20 C25 1.430(10)
C21 O6 1.371(9)
C21 C22 1.386(10)
C22 C23 1.388(13)
C22 H22 0.9300
C23 C24 1.359(14)
C23 H23 0.9300
C24 C25 1.417(11)
C24 H24 0.9300
C25 C26 1.409(11)
C26 N3 1.295(10)
C26 H26 0.9300
C27 N3 1.484(10)
C27 C28 1.530(13)
C27 H27A 0.9700
C27 H27B 0.9700
C28 C29 1.509(12)
C28 H28A 0.9700
C28 H28B 0.9700
C29 N4 1.452(10)
C29 H29A 0.9700
C29 H29B 0.9700
C30 N4 1.284(10)
C30 C31 1.410(11)
C30 H30 0.9300
C31 C32 1.413(10)
C31 C36 1.427(9)
C32 C33 1.348(12)
C32 H32 0.9300
C33 C34 1.385(12)
C33 H33 0.9300
C34 C35 1.366(10)
C34 H34 0.9300
C35 O8 1.396(8)
C35 C36 1.406(10)
C36 O7 1.288(8)
C37 O8 1.415(9)
C37 H37A 0.9600
C37 H37B 0.9600
C37 H37C 0.9600
C38 O6 1.450(8)
C38 H38A 0.9600
C38 H38B 0.9600
C38 H38C 0.9600
C39 O9 1.408(10)
C39 H39A 0.9600
C39 H39B 0.9600
C39 H39C 0.9600
Cl1 O10 1.390(8)
Cl1 O13 1.401(7)
Cl1 O12 1.408(7)
Cl1 O11 1.416(8)
Cl2 O15 1.376(8)
Cl2 O14 1.391(8)
Cl2 O16 1.414(6)
Cl2 O17 1.416(8)
Cl3 O20 1.270(14)
Cl3 O18 1.301(13)
Cl3 O21 1.432(10)
Cl3 O19 1.446(13)
N1 H101 0.897(10)
N2 H201 0.895(10)
N3 H301 0.898(10)
N4 H401 0.896(10)
O1 Yb1 2.371(4)
O2 Yb1 2.588(4)
O3 Yb1 2.418(4)
O4 Yb1 2.633(5)
O5 Yb1 2.331(4)
O6 Yb1 2.607(4)
O7 Yb1 2.409(4)
O8 Yb1 2.553(5)
O9 Yb1 2.445(5)
O9 H91 0.843(10)

loop_
_geom_hbond_atom_site_label_D
_geom_hbond_atom_site_label_H
_geom_hbond_atom_site_label_A
_geom_hbond_distance_DH
_geom_hbond_distance_HA
_geom_hbond_distance_DA
_geom_hbond_angle_DHA
_geom_hbond_site_symmetry_A
N1 H101 O1 0.897(10) 1.94(6) 2.660(7) 136(8) .
N2 H201 O3 0.895(10) 2.01(7) 2.730(8) 136(9) .
N2 H201 O11 0.895(10) 2.64(9) 3.110(10) 114(7) 2_675
N3 H301 O5 0.898(10) 1.92(6) 2.664(7) 139(8) .
N4 H401 O7 0.896(10) 2.18(9) 2.698(7) 117(7) .
N4 H401 O21 0.896(10) 2.44(5) 3.238(12) 149(8) 2_666
O9 H91 O18 0.843(10) 2.64(9) 3.16(2) 121(8) 2_666
